data_2106115
loop_
_publ_author_name
'Stalhandske, C.'

_publ_section_title
;
 An X-ray and neutron diffraction study of mercury(II) sulphate
 monohydrate
;
_journal_name_full 'Acta Crystallographica B (24,1968-38,1982)'
_journal_page_first 23
_journal_page_last 26
_journal_volume 36
_journal_year 1980
_chemical_formula_sum 'H2 Hg O5 S'
_chemical_name_systematic 'Hg S O4 (H2 O)'
_space_group_IT_number 62
_symmetry_space_group_name_Hall '-P 2ac 2n'
_symmetry_space_group_name_H-M 'P n m a'
_cell_angle_alpha 90
_cell_angle_beta 90
_cell_angle_gamma 90
_cell_formula_units_Z 4
_cell_length_a 7.8796
_cell_length_b 5.4209
_cell_length_c 8.9704
_cell_volume 383.166
_citation_journal_id_ASTM ACBCAR
_cod_data_source_file Stalhandske_ACBCAR_1980_771.cif
_cod_data_source_block H2Hg1O5S1
_cod_original_cell_volume 383.1664
_cod_original_formula_sum 'H2 Hg1 O5 S1'
_cod_database_code 2106115

loop_
_symmetry_equiv_pos_as_xyz
x,y,z
-x+1/2,-y,z+1/2
x+1/2,-y+1/2,-z+1/2
-x,y+1/2,-z
-x,-y,-z
x-1/2,y,-z-1/2
-x-1/2,y-1/2,z-1/2
x,-y-1/2,z

loop_
_atom_site_label
_atom_site_type_symbol
_atom_site_fract_x
_atom_site_fract_y
_atom_site_fract_z
_atom_site_occupancy
_atom_site_U_iso_or_equiv
O3 O-2 0.2248 0.25 -0.0205 1 0.0
Hg1 Hg+2 0.13273 0.25 0.20851 1 0.0
H1 H+1 0.198 0.25 0.5067 1 0.0
S1 S+6 0.0951 0.25 -0.1423 1 0.0
O1 O-2 -0.0753 0.25 -0.0795 1 0.0
H2 H+1 0.0291 0.116 0.4876 0.5 0.0
O2 O-2 0.1194 0.4733 -0.2351 1 0.0
O4 O-2 0.0925 0.25 0.4543 1 0.0
